data_4302251
loop_
_publ_author_name
'Shun Ichikawa'
'Hatsumi Mori'

_publ_section_title
;
High Conductivity of the New Supramoleclar Copper Complex with Oxidized
Pyrazinoselenathiafulvalene (=pyra-STF) as the Ligand,
[CuICl1.5(pyra-STF)0.5+]
;
_journal_name_full 'Inorganic Chemistry'
_journal_page_first 4643
_journal_page_last 4645
_journal_paper_doi 10.1021/ic9004449
_journal_volume 48
_journal_year 2009
_chemical_formula_moiety 'C8 H4 Cl1.50 Cu N2 S2 Se2 '
_chemical_formula_sum 'C8 H4 Cl1.5 Cu N2 S2 Se2'
_chemical_formula_weight 466.90
_space_group_IT_number 2
_symmetry_cell_setting triclinic
_symmetry_Int_Tables_number 2
_symmetry_space_group_name_Hall '-P 1'
_symmetry_space_group_name_H-M 'P -1'
_cell_angle_alpha 90.85(2)
_cell_angle_beta 103.36(2)
_cell_angle_gamma 83.618(14)
_cell_formula_units_Z 2
_cell_length_a 7.5330(12)
_cell_length_b 11.746(2)
_cell_length_c 7.003(3)
_cell_measurement_reflns_used 25
_cell_measurement_temperature 293
_cell_measurement_theta_max 17.4
_cell_measurement_theta_min 15.0
_cell_volume 599.1(3)
_computing_cell_refinement WinAFC
_computing_data_collection WinAFC
_computing_data_reduction CrystalStructure
_computing_publication_material 'CrystalStructure 3.8'
_computing_structure_refinement CRYSTALS
_computing_structure_solution SIR92
_diffrn_measured_fraction_theta_full 0.999
_diffrn_measured_fraction_theta_max 0.999
_diffrn_measurement_device_type 'Rigaku AFC7R'
_diffrn_measurement_method \w-2\q
_diffrn_radiation_type 'Mo K\a'
_diffrn_radiation_wavelength 0.71069
_diffrn_reflns_av_R_equivalents 0.039
_diffrn_reflns_limit_h_max 10
_diffrn_reflns_limit_h_min -10
_diffrn_reflns_limit_k_max 16
_diffrn_reflns_limit_k_min -16
_diffrn_reflns_limit_l_max 9
_diffrn_reflns_limit_l_min 0
_diffrn_reflns_number 3757
_diffrn_reflns_theta_full 29.99
_diffrn_reflns_theta_max 29.99
_diffrn_standards_decay_% 0.00
_diffrn_standards_interval_count 0
_diffrn_standards_number 3
_exptl_absorpt_coefficient_mu 8.552
_exptl_absorpt_correction_type none
_exptl_crystal_colour colorless
_exptl_crystal_density_diffrn 2.588
_exptl_crystal_density_method 'not measured'
_exptl_crystal_description prismatic
_exptl_crystal_F_000 441.00
_exptl_crystal_size_max 0.20
_exptl_crystal_size_mid 0.20
_exptl_crystal_size_min 0.20
_refine_diff_density_max 2.17
_refine_diff_density_min -3.34
_refine_ls_extinction_method none
_refine_ls_goodness_of_fit_ref 1.011
_refine_ls_hydrogen_treatment refall
_refine_ls_number_parameters 155
_refine_ls_number_reflns 1832
_refine_ls_R_factor_gt 0.0429
_refine_ls_shift/su_max 0.0000
_refine_ls_structure_factor_coef Fsqd
_refine_ls_weighting_details 'w = 1/[0.0010Fo^2^ + 1.0000\s(Fo^2^)]/(4Fo^2^)'
_refine_ls_weighting_scheme calc
_refine_ls_wR_factor_ref 0.1009
_reflns_number_gt 1832
_reflns_number_total 3491
_reflns_threshold_expression F^2^>2.0\s(F^2^)
_cod_data_source_file ic9004449_si_002.cif
_cod_data_source_block '_Cytidine_(Rigaku_Master_f'
_cod_original_formula_sum 'C8 H4 Cl1.50 Cu N2 S2 Se2 '
_cod_database_code 4302251

loop_
_symmetry_equiv_pos_site_id
_symmetry_equiv_pos_as_xyz
1 +X,+Y,+Z
2 -X,-Y,-Z

loop_
_atom_site_label
_atom_site_type_symbol
_atom_site_fract_x
_atom_site_fract_y
_atom_site_fract_z
_atom_site_U_iso_or_equiv
_atom_site_adp_type
_atom_site_occupancy
_atom_site_symmetry_multiplicity
_atom_site_calc_flag
_atom_site_refinement_flags
_atom_site_disorder_assembly
_atom_site_disorder_group
S(E1) Se 1.04216(10) 0.16031(7) 0.28298(13) 0.0290(2) Uani 1.00 1 d . . .
S(E2) Se 0.72129(10) -0.00635(7) 0.18273(14) 0.0315(2) Uani 1.00 1 d . . .
C(U1) Cu 0.94913(15) 0.44989(10) 0.30196(19) 0.0456(3) Uani 1.00 1 d . . .
C(L1) Cl 1.2135(3) 0.40302(19) 0.5360(3) 0.0460(6) Uani 1.00 1 d . . .
C(L2) Cl 1.0000 0.5000 0.0000 0.0521(10) Uani 1.00 2 d S . .
S(1) S 1.3330(2) -0.07568(19) 0.3210(3) 0.0365(5) Uani 1.00 1 d . . .
S(2) S 1.0367(3) -0.22157(17) 0.2301(3) 0.0384(5) Uani 1.00 1 d . . .
N(1) N 0.7563(8) 0.3376(5) 0.2369(9) 0.0276(16) Uani 1.00 1 d . . .
N(2) N 0.4792(8) 0.1939(5) 0.1480(11) 0.039(2) Uani 1.00 1 d . . .
C(1) C 0.5773(11) 0.3780(7) 0.1989(13) 0.038(2) Uani 1.00 1 d . . .
C(2) C 0.4414(11) 0.3066(7) 0.1545(14) 0.040(2) Uani 1.00 1 d . . .
C(3) C 0.7944(9) 0.2266(6) 0.2316(11) 0.0248(18) Uani 1.00 1 d . . .
C(4) C 0.6544(9) 0.1536(6) 0.1882(11) 0.0275(19) Uani 1.00 1 d . . .
C(5) C 0.9735(9) 0.0108(6) 0.2424(11) 0.0254(19) Uani 1.00 1 d . . .
C(6) C 1.0985(10) -0.0829(6) 0.2609(11) 0.029(2) Uani 1.00 1 d . . .
C(7) C 1.3941(12) -0.2192(7) 0.3285(14) 0.045(2) Uani 1.00 1 d . . .
C(8) C 1.2607(14) -0.2869(8) 0.2868(14) 0.049(2) Uani 1.00 1 d . . .
H(1) H 0.5443 0.4583 0.2022 0.044 Uiso 1.00 1 c R . .
H(2) H 0.3165 0.3384 0.1271 0.047 Uiso 1.00 1 c R . .
H(3) H 1.5196 -0.2499 0.3611 0.052 Uiso 1.00 1 c R . .
H(4) H 1.2868 -0.3679 0.2885 0.058 Uiso 1.00 1 c R . .

loop_
_atom_site_aniso_label
_atom_site_aniso_U_11
_atom_site_aniso_U_22
_atom_site_aniso_U_33
_atom_site_aniso_U_12
_atom_site_aniso_U_13
_atom_site_aniso_U_23
S(E1) 0.0223(3) 0.0285(4) 0.0368(4) -0.0067(2) 0.0060(3) -0.0026(3)
S(E2) 0.0240(3) 0.0285(4) 0.0426(5) -0.0080(3) 0.0069(3) -0.0049(3)
C(U1) 0.0409(6) 0.0443(6) 0.0537(7) -0.0111(4) 0.0128(5) -0.0069(5)
C(L1) 0.0387(11) 0.0406(11) 0.0513(14) 0.0100(8) 0.0025(10) -0.0093(10)
C(L2) 0.060(2) 0.062(2) 0.0387(19) -0.0001(16) 0.0223(16) 0.0097(16)
S(1) 0.0226(9) 0.0438(11) 0.0416(12) -0.0006(8) 0.0056(9) -0.0004(10)
S(2) 0.0445(12) 0.0272(10) 0.0449(13) -0.0061(8) 0.0124(10) -0.0029(9)
N(1) 0.027(3) 0.025(3) 0.030(3) -0.002(2) 0.006(2) 0.002(2)
N(2) 0.029(3) 0.040(3) 0.050(4) -0.006(2) 0.011(3) -0.009(3)
C(1) 0.032(4) 0.030(4) 0.047(5) 0.002(3) 0.002(4) -0.001(3)
C(2) 0.027(4) 0.044(4) 0.047(5) 0.000(3) 0.005(4) -0.003(4)
C(3) 0.028(3) 0.024(3) 0.022(3) -0.001(2) 0.006(3) 0.000(3)
C(4) 0.023(3) 0.025(3) 0.032(4) -0.002(2) 0.001(3) 0.003(3)
C(5) 0.028(3) 0.025(3) 0.025(4) -0.005(3) 0.009(3) 0.001(3)
C(6) 0.030(4) 0.034(4) 0.024(3) -0.007(3) 0.007(3) -0.001(3)
C(7) 0.035(4) 0.043(5) 0.051(6) 0.017(3) 0.008(4) 0.001(4)
C(8) 0.060(6) 0.037(5) 0.047(6) 0.016(4) 0.015(5) 0.003(4)

loop_
_atom_type_symbol
_atom_type_description
_atom_type_scat_dispersion_real
_atom_type_scat_dispersion_imag
_atom_type_scat_source
C C 0.003 0.002
;
International Tables for Crystallography
(1992, Vol. C, Tables 4.2.6.8 and 6.1.1.4)
;
H H 0.000 0.000
;
International Tables for Crystallography
(1992, Vol. C, Table 6.1.1.4)
;
N N 0.006 0.003
;
International Tables for Crystallography
(1992, Vol. C, Tables 4.2.6.8 and 6.1.1.4)
;
S S 0.125 0.123
;
International Tables for Crystallography
(1992, Vol. C, Tables 4.2.6.8 and 6.1.1.4)
;
Se Se -0.093 2.226
;
International Tables for Crystallography
(1992, Vol. C, Tables 4.2.6.8 and 6.1.1.4)
;
Cu Cu 0.320 1.265
;
International Tables for Crystallography
(1992, Vol. C, Tables 4.2.6.8 and 6.1.1.4)
;
Cl Cl 0.148 0.159
;
International Tables for Crystallography
(1992, Vol. C, Tables 4.2.6.8 and 6.1.1.4)
;

loop_
_geom_angle_atom_site_label_1
_geom_angle_atom_site_label_2
_geom_angle_atom_site_label_3
_geom_angle
_geom_angle_publ_flag
_geom_angle_site_symmetry_1
_geom_angle_site_symmetry_2
_geom_angle_site_symmetry_3
C(3) S(E1) C(5) 92.4(3) yes . . .
C(4) S(E2) C(5) 92.5(3) yes . . .
C(L1) C(U1) C(L1) 102.11(9) yes . . 2_766
C(L1) C(U1) C(L2) 113.49(8) yes . . .
C(L1) C(U1) N(1) 119.94(18) yes . . .
C(L1) C(U1) C(L2) 116.41(7) yes 2_766 . .
C(L1) C(U1) N(1) 99.7(2) yes 2_766 . .
C(L2) C(U1) N(1) 105.0(2) yes . . .
C(U1) C(L1) C(U1) 77.89(7) yes . . 2_766
C(U1) C(L2) C(U1) 180.00(5) yes . . 2_765
C(6) S(1) C(7) 96.0(4) yes . . .
C(6) S(2) C(8) 94.7(4) yes . . .
C(U1) N(1) C(1) 119.3(5) yes . . .
C(U1) N(1) C(3) 124.2(5) yes . . .
C(1) N(1) C(3) 116.5(6) yes . . .
C(2) N(2) C(4) 116.6(7) yes . . .
N(1) C(1) C(2) 121.9(7) yes . . .
N(2) C(2) C(1) 121.8(7) yes . . .
S(E1) C(3) N(1) 120.1(5) yes . . .
S(E1) C(3) C(4) 118.5(5) yes . . .
N(1) C(3) C(4) 121.4(6) yes . . .
S(E2) C(4) N(2) 119.5(5) yes . . .
S(E2) C(4) C(3) 118.7(4) yes . . .
N(2) C(4) C(3) 121.8(6) yes . . .
S(E1) C(5) S(E2) 117.7(3) yes . . .
S(E1) C(5) C(6) 122.3(5) yes . . .
S(E2) C(5) C(6) 119.9(5) yes . . .
S(1) C(6) S(2) 114.2(4) yes . . .
S(1) C(6) C(5) 123.1(6) yes . . .
S(2) C(6) C(5) 122.7(5) yes . . .
S(1) C(7) C(8) 117.7(7) yes . . .
S(2) C(8) C(7) 117.4(7) yes . . .
N(1) C(1) H(1) 118.9 no . . .
C(2) C(1) H(1) 119.2 no . . .
N(2) C(2) H(2) 118.7 no . . .
C(1) C(2) H(2) 119.5 no . . .
S(1) C(7) H(3) 121.0 no . . .
C(8) C(7) H(3) 121.3 no . . .
S(2) C(8) H(4) 121.3 no . . .
C(7) C(8) H(4) 121.3 no . . .

loop_
_geom_bond_atom_site_label_1
_geom_bond_atom_site_label_2
_geom_bond_distance
_geom_bond_publ_flag
_geom_bond_site_symmetry_1
_geom_bond_site_symmetry_2
S(E1) C(3) 1.896(7) yes . .
S(E1) C(5) 1.885(7) yes . .
S(E2) C(4) 1.892(6) yes . .
S(E2) C(5) 1.881(7) yes . .
C(U1) C(L1) 2.287(2) yes . .
C(U1) C(L1) 2.426(2) yes . 2_766
C(U1) C(L2) 2.3295(13) yes . .
C(U1) N(1) 2.039(6) yes . .
S(1) C(6) 1.730(7) yes . .
S(1) C(7) 1.696(8) yes . .
S(2) C(6) 1.740(8) yes . .
S(2) C(8) 1.733(9) yes . .
N(1) C(1) 1.346(9) yes . .
N(1) C(3) 1.305(9) yes . .
N(2) C(2) 1.325(10) yes . .
N(2) C(4) 1.319(9) yes . .
C(1) C(2) 1.372(12) yes . .
C(3) C(4) 1.409(10) yes . .
C(5) C(6) 1.354(9) yes . .
C(7) C(8) 1.327(14) yes . .
C(1) H(1) 0.950 no . .
C(2) H(2) 0.950 no . .
C(7) H(3) 0.950 no . .
C(8) H(4) 0.950 no . .

loop_
_geom_contact_atom_site_label_1
_geom_contact_atom_site_label_2
_geom_contact_distance
_geom_contact_publ_flag
_geom_contact_site_symmetry_1
_geom_contact_site_symmetry_2
S(E1) S(2) 3.575(2) ? . 2_755
S(E2) S(1) 3.467(2) ? . 1_455
S(E2) S(1) 3.590(2) ? . 2_755
S(E2) N(2) 3.387(7) ? . 2_655
C(L1) C(7) 3.413(8) ? . 2_856
S(1) S(E2) 3.467(2) ? . 1_655
S(1) S(E2) 3.590(2) ? . 2_755
S(1) C(4) 3.547(8) ? . 2_756
S(2) S(E1) 3.575(2) ? . 2_755
N(1) C(8) 3.430(12) ? . 2_756
N(2) S(E2) 3.387(7) ? . 2_655
N(2) C(7) 3.585(12) ? . 2_756
C(3) C(8) 3.543(13) ? . 2_756
C(4) S(1) 3.547(8) ? . 2_756
C(4) C(7) 3.552(13) ? . 2_756
C(5) C(5) 3.511(11) ? . 2_755
C(5) C(5) 3.547(11) ? . 2_756
C(5) C(6) 3.541(11) ? . 2_755
C(6) C(5) 3.541(11) ? . 2_755
C(7) C(L1) 3.413(8) ? . 2_856
C(7) N(2) 3.585(12) ? . 2_756
C(7) C(4) 3.552(13) ? . 2_756
C(8) N(1) 3.430(12) ? . 2_756
C(8) C(3) 3.543(13) ? . 2_756
S(E1) H(2) 3.451 ? . 1_655
C(U1) H(2) 3.403 ? . 1_655
C(U1) H(4) 3.520 ? . 1_565
C(L1) H(2) 3.195 ? . 1_655
C(L1) H(3) 2.523 ? . 2_856
C(L1) H(4) 3.385 ? . 1_565
C(L2) H(2) 2.853 ? . 1_655
C(L2) H(2) 2.853 ? . 2_665
C(L2) H(4) 3.129 ? . 1_565
C(L2) H(4) 3.129 ? . 2_755
S(2) H(2) 3.585 ? . 2_655
N(1) H(4) 3.423 ? . 2_756
N(2) H(3) 3.489 ? . 2_756
C(1) H(1) 3.318 ? . 2_665
C(1) H(4) 3.498 ? . 2_756
C(2) H(3) 3.406 ? . 2_756
H(1) C(1) 3.318 ? . 2_665
H(1) H(1) 2.914 ? . 2_665
H(1) H(3) 3.586 ? . 1_465
H(1) H(4) 2.814 ? . 1_465
H(2) S(E1) 3.451 ? . 1_455
H(2) C(U1) 3.403 ? . 1_455
H(2) C(L1) 3.195 ? . 1_455
H(2) C(L2) 2.853 ? . 1_455
H(2) S(2) 3.585 ? . 2_655
H(3) C(L1) 2.523 ? . 2_856
H(3) N(2) 3.489 ? . 2_756
H(3) C(2) 3.406 ? . 2_756
H(3) H(1) 3.586 ? . 1_645
H(4) C(U1) 3.520 ? . 1_545
H(4) C(L1) 3.385 ? . 1_545
H(4) C(L2) 3.129 ? . 1_545
H(4) N(1) 3.423 ? . 2_756
H(4) C(1) 3.498 ? . 2_756
H(4) H(1) 2.814 ? . 1_645

loop_
_geom_torsion_atom_site_label_1
_geom_torsion_atom_site_label_2
_geom_torsion_atom_site_label_3
_geom_torsion_atom_site_label_4
_geom_torsion
_geom_torsion_publ_flag
_geom_torsion_site_symmetry_1
_geom_torsion_site_symmetry_2
_geom_torsion_site_symmetry_3
_geom_torsion_site_symmetry_4
C(3) S(E1) C(5) S(E2) -1.4(4) ? . . . .
C(3) S(E1) C(5) C(6) -179.3(7) ? . . . .
C(5) S(E1) C(3) N(1) -179.1(6) ? . . . .
C(5) S(E1) C(3) C(4) 1.0(6) ? . . . .
C(4) S(E2) C(5) S(E1) 1.3(4) ? . . . .
C(4) S(E2) C(5) C(6) 179.3(7) ? . . . .
C(5) S(E2) C(4) N(2) 178.1(7) ? . . . .
C(5) S(E2) C(4) C(3) -0.7(7) ? . . . .
C(L2) C(U1) C(L1) C(U1) 126.10(7) ? . . . 2_766
C(L1) C(U1) N(1) C(1) 141.7(6) ? . . . .
C(L1) C(U1) N(1) C(3) -37.4(7) ? . . . .
N(1) C(U1) C(L1) C(U1) -108.8(2) ? . . . 2_766
C(L2) C(U1) C(L1) C(U1) -124.17(7) ? . . 2_766 2_766
C(L1) C(U1) N(1) C(1) 31.6(6) ? 2_766 . . .
C(L1) C(U1) N(1) C(3) -147.5(6) ? 2_766 . . .
N(1) C(U1) C(L1) C(U1) 123.66(19) ? . . 2_766 2_766
C(L2) C(U1) N(1) C(1) -89.2(6) ? . . . .
C(L2) C(U1) N(1) C(3) 91.7(6) ? . . . .
C(6) S(1) C(7) C(8) 1.3(9) ? . . . .
C(7) S(1) C(6) S(2) -1.8(6) ? . . . .
C(7) S(1) C(6) C(5) 177.1(7) ? . . . .
C(6) S(2) C(8) C(7) -0.8(9) ? . . . .
C(8) S(2) C(6) S(1) 1.7(6) ? . . . .
C(8) S(2) C(6) C(5) -177.3(7) ? . . . .
C(U1) N(1) C(1) C(2) -179.9(6) ? . . . .
C(U1) N(1) C(3) S(E1) -0.9(9) ? . . . .
C(U1) N(1) C(3) C(4) 179.1(5) ? . . . .
C(1) N(1) C(3) S(E1) -180.0(5) ? . . . .
C(1) N(1) C(3) C(4) 0.0(11) ? . . . .
C(3) N(1) C(1) C(2) -0.8(13) ? . . . .
C(2) N(2) C(4) S(E2) 179.9(5) ? . . . .
C(2) N(2) C(4) C(3) -1.4(13) ? . . . .
C(4) N(2) C(2) C(1) 0.6(12) ? . . . .
N(1) C(1) C(2) N(2) 0.5(11) ? . . . .
S(E1) C(3) C(4) S(E2) -0.2(7) ? . . . .
S(E1) C(3) C(4) N(2) -178.9(6) ? . . . .
N(1) C(3) C(4) S(E2) 179.8(5) ? . . . .
N(1) C(3) C(4) N(2) 1.1(13) ? . . . .
S(E1) C(5) C(6) S(1) -0.6(9) ? . . . .
S(E1) C(5) C(6) S(2) 178.2(4) ? . . . .
S(E2) C(5) C(6) S(1) -178.4(4) ? . . . .
S(E2) C(5) C(6) S(2) 0.4(7) ? . . . .
S(1) C(7) C(8) S(2) -0.3(9) ? . . . .
